data_2003347
loop_
_publ_author_name
'Lisgarten, D. R.'
'Palmer, R. A.'
'Maes, D.'
'Lisgarten, J.'
'Wyns, L.'

_publ_section_title
;
 Two Steroidal Epimers,
 (5\b,17\a)-Pregna-20-yno[3,4-<i>c</i>][1,2,5]oxadiazol-17-ol (the
 5\b-Epimer) and
 (5\a,17\a)-Pregna-20-yno[3,4-<i>c</i>][1,2,5]oxadiazol-17-ol (the
 5\a-Epimer)
;
_journal_issue 4
_journal_name_full 'Acta Crystallographica Section C'
_journal_page_first 666
_journal_page_last 670
_journal_paper_doi 10.1107/S0108270194007237
_journal_volume 51
_journal_year 1995
_chemical_compound_source 'acetone recrystallization'
_chemical_formula_moiety 'C21 H28 N2 O2'
_chemical_formula_sum 'C21 H28 N2 O2'
_chemical_formula_weight 340.46
_symmetry_cell_setting trigonal
_symmetry_space_group_name_Hall 'P 32'
_symmetry_space_group_name_H-M 'P 32'
_atom_type_scat_source 'IntTabIV and SHELX76 (Sheldrick, 1976)'
_cell_angle_alpha 90.
_cell_angle_beta 90.
_cell_angle_gamma 120.
_cell_formula_units_Z 3
_cell_length_a 15.034(2)
_cell_length_b 15.034(2)
_cell_length_c 7.187(2)
_cell_measurement_reflns_used 25
_cell_measurement_temperature 296
_cell_measurement_theta_max 25
_cell_measurement_theta_min 0
_cell_volume 1406.8(5)
_diffrn_measurement_device 'Enraf-Nonius CAD-4'
_diffrn_measurement_method \w-\q
_diffrn_radiation_type CuK\a
_diffrn_radiation_wavelength 1.5418
_diffrn_reflns_av_R_equivalents 0.021
_diffrn_reflns_limit_h_max 9
_diffrn_reflns_limit_h_min -18
_diffrn_reflns_limit_k_max 18
_diffrn_reflns_limit_k_min 0
_diffrn_reflns_limit_l_max 6
_diffrn_reflns_limit_l_min -8
_diffrn_reflns_number 7378
_diffrn_reflns_theta_max 70
_diffrn_standards_decay_% <5
_diffrn_standards_interval_count 100
_diffrn_standards_number 3
_exptl_absorpt_coefficient_mu 0.58
_exptl_absorpt_correction_type none
_exptl_crystal_colour 'clear, colourless'
_exptl_crystal_density_diffrn 1.206
_exptl_crystal_description needle/prisms
_exptl_crystal_size_max 0.32
_exptl_crystal_size_mid 0.11
_exptl_crystal_size_min 0.10
_refine_diff_density_max 0.31
_refine_diff_density_min -0.05
_refine_ls_extinction_method none
_refine_ls_goodness_of_fit_obs ?
_refine_ls_number_parameters 250
_refine_ls_number_reflns 3503
_refine_ls_R_factor_obs 0.048
_refine_ls_R_factor_all 0.048
_refine_ls_shift/esd_max 0.682
_refine_ls_structure_factor_coef F
_refine_ls_weighting_details 'w = 1.00/[\s^2^(F) + 0.016534F^2^]'
_refine_ls_weighting_scheme calc
_refine_ls_wR_factor_obs 0.052
_refine_ls_wR_factor_all 0.054
_reflns_number_observed 3454
_reflns_number_total 3503
_reflns_observed_criterion I>3\s(I)
_cod_data_source_file hr1007.cif
_cod_data_source_block hr1007a

loop_
_cod_changelog_entry_id
_cod_changelog_entry_author
_cod_changelog_entry_date
_cod_changelog_entry_text
1 'cif_fix_values 3143 2015-03-26 13:38:13Z robertas' 2015-04-02T14:22:18+03:00
;
The following automatic conversions were performed:

'_refine_ls_weighting_scheme' value '1.00/[\s^2^(F) + 0.016534F^2^]'
was changed to 'calc'. New tag '_refine_ls_weighting_details' was
created. The value of the new tag was set to 'w = 1.00/[\s^2^(F) +
0.016534F^2^]'.

Automatic conversion script
Id: cif_fix_values 3143 2015-03-26 13:38:13Z robertas 
;
2 'Steef Boerrigter' 2023-02-22T10:07:00+02:00
;Corrected symmetry operators:
Group was missing the second 3-fold rotation operator
added -x+y,-x,1/3+z
;
3 'Saulius Gra\<zulis' 2023-02-23T20:49:52+02:00
;Converting _cod_depositor_comments to the _cod_changelog_entry_... loop.
Adding the _cod_entry_issue_... loop.
;
4 'Saulius Gra\<zulis' 2023-02-23T20:53:14+02:00
;Distributing values of R-factors to the corresponding data items:
_refine_ls_R_factor_all, _refine_ls_R_factor_obs, _refine_ls_wR_factor_all
and _refine_ls_wR_factor_obs.
;
5 'Saulius Gra\<zulis' 2023-02-23T20:55:26+02:00
;Changing value of the '_refine_ls_goodness_of_fit_obs' from
'not calculated' to the question mark.
;

_cod_database_code 2003347

loop_
_symmetry_equiv_pos_as_xyz
x,y,z
-y,x-y,2/3+z
-x+y,-x,1/3+z

loop_
_atom_site_label
_atom_site_fract_x
_atom_site_fract_y
_atom_site_fract_z
_atom_site_U_iso_or_equiv
C1 .4566(2) .2023(1) .1628(3) .0627(4)
C2 .5327(2) .2340(2) .3229(4) .0693(4)
C3 .4819(2) .1630(2) .4825(3) .0640(3)
C4 .3747(1) .0923(1) .4911(3) .0526(3)
C5 .2995(1) .0770(1) .3413(3) .0514(3)
C6 .1937(1) .0463(1) .4195(3) .0550(3)
C7 .1946(1) .1346(1) .5269(3) .0467(2)
C8 .2393(1) .2337(1) .4132(3) .0390(2)
C9 .3465(1) .2630(1) .3377(3) .0387(2)
C10 .3461(1) .1760(1) .2203(3) .0470(3)
C11 .3974(1) .3669(1) .2370(3) .0485(3)
C12 .4018(1) .4534(1) .3558(3) .0440(2)
C13 .2953(1) .4246(1) .4258(1) .0381(2)
C14 .2505(1) .3227(1) .5331(2) .0389(2)
C15 .1556(1) .3127(1) .6308(3) .0530(3)
C16 .1810(1) .4245(1) .6647(3) .0560(3)
C17 .2894(1) .4946(1) .5800(2) .0430(2)
C18 .2274(1) .4198(1) .2609(3) .0526(3)
C19 .2845(2) .1547(2) .0408(3) .0665(4)
C20 .3686(1) .5195(1) .7230(3) .0470(3)
C21 .4297(2) .5390(2) .8425(3) .0600(3)
N1 .3543(2) .0453(1) .6509(3) .0655(3)
N2 .5267(2) .1586(2) .6349(3) .0825(4)
O2 .4482(1) .0851(2) .7418(3) .0805(3)
O1 .3009(1) .5876(1) .5028(2) .0563(2)
H11 .4821(2) .2639(1) .0626(3) .078
H12 .4538(2) .1362(1) .0976(3) .078
H21 .5980(2) .2289(2) .2749(4) .087
H22 .5573(2) .3123(2) .3623(4) .087
H51 .2812(1) .0125(1) .2516(3) .068
H61 .1710(1) -.0183(1) .5117(3) .087
H62 .1391(1) .0243(1) .3070(3) .087
H71 .1157(1) .1123(1) .5572(3) .085
H72 .2360(1) .1461(1) .6555(3) .085
H81 .1873(1) .2177(1) .2980(3) .050
H91 .3901(1) .2753(1) .4639(3) .049
H111 .4758(1) .3865(1) .2097(3) .084
H112 .3589(1) .3614(1) .1069(3) .084
H121 .4335(1) .5240(1) .2773(3) .055
H122 .4488(1) .4649(1) .4771(3) .055
H141 .2989(1) .3218(1) .6431(2) .101
H151 .1382(1) .2676(1) .7564(3) .078
H152 .0906(1) .2773(1) .5375(3) .078
H161 .1223(1) .4387(1) .6101(3) .091
H162 .1863(1) .4356(1) .8136(3) .091
H181 .1516(1) .4011(1) .3069(3) .084
H182 .2213(1) .3623(1) .1634(3) .084
H183 .2641(1) .4941(1) .1940(3) .084
H191 .3172(2) .2196(2) -.0527(3) .082
H192 .2054(2) .1321(2) .0691(3) .082
H193 .2879(2) .0914(2) -.0227(3) .082
H211 .4831(2) .5450(2) .9489(3) .108
H1 .2938(4) .6184(6) .5870 .068

loop_
_geom_angle_atom_site_label_1
_geom_angle_atom_site_label_2
_geom_angle_atom_site_label_3
_geom_angle
_geom_angle_publ_flag
C1 C2 C3 108.9(2) yes
C2 C3 C4 123.5(2) yes
C3 C4 C5 124.9(2) yes
C4 C5 C10 108.10(10) yes
C5 C10 C1 107.80(10) yes
C10 C1 C2 114.60(10) yes
C5 C6 C7 111.60(10) yes
C6 C7 C8 112.60(10) yes
C7 C8 C9 110.70(10) yes
C8 C9 C10 112.80(10) yes
C9 C10 C5 108.20(10) yes
C10 C5 C6 113.50(10) yes
C8 C9 C11 112.00(10) yes
C9 C11 C12 113.00(10) yes
C11 C12 C13 110.60(10) yes
C12 C13 C14 109.00(10) yes
C13 C14 C8 113.00(10) yes
C14 C8 C9 107.80(10) yes
C13 C14 C15 104.60(10) yes
C14 C15 C16 104.70(10) yes
C15 C16 C17 106.30(10) yes
C16 C17 C13 102.40(10) yes
C17 C13 C14 99.80(10) yes
C3 C4 N1 108.4(2) yes
C4 N1 O2 105.6(2) yes
N1 O2 N2 111.20(10) yes
O2 N2 C3 104.6(2) yes
N2 C3 C4 123.5(2) yes
C2 C3 N2 126.2(2) yes
N1 C4 C5 126.7(2) yes
C4 C5 C6 112.10(10) yes
C1 C10 C9 112.00(10) yes
C19 C10 C1 106.6(2) yes
C19 C10 C5 109.60(10) yes
C19 C10 C9 112.50(10) yes
C7 C8 C14 110.80(10) yes
C10 C9 C11 113.10(10) yes
C12 C13 C17 116.80(10) yes
C18 C13 C12 109.80(10) yes
C18 C13 C14 112.8(2) yes
C18 C13 C17 108.50(10) yes
C15 C14 C8 118.90(10) yes
C13 C17 C20 110.80(10) yes
C16 C17 C20 109.90(10) yes
C17 C20 C21 177.7(2) yes
O1 C17 C13 111.20(10) yes
O1 C17 C16 112.80(10) yes
O1 C17 C20 109.50(10) yes

loop_
_geom_bond_atom_site_label_1
_geom_bond_atom_site_label_2
_geom_bond_distance
_geom_bond_publ_flag
C1 C2 1.521(2) yes
C1 C10 1.559(3) yes
C2 C3 1.490(3) yes
C3 C4 1.420(3) yes
C4 C5 1.494(2) yes
C5 C6 1.525(3) yes
C5 C10 1.555(2) yes
C6 C7 1.531(2) yes
C7 C8 1.529(2) yes
C8 C9 1.543(2) yes
C8 C14 1.529(2) yes
C9 C10 1.554(2) yes
C9 C11 1.535(2) yes
C10 C19 1.526(2) yes
C11 C12 1.529(2) yes
C12 C13 1.520(2) yes
C13 C14 1.537(2) yes
C13 C17 1.561(2) yes
C13 C18 1.543(2) yes
C14 C15 1.529(2) yes
C15 C16 1.544(2) yes
C16 C17 1.556(2) yes
C17 C20 1.473(2) yes
C20 C21 1.183(3) yes
C17 O1 1.432(2) yes
C3 N2 1.305(3) yes
C4 N1 1.302(2) yes
N2 O2 1.378(3) yes
N1 O2 1.390(3) yes

loop_
_geom_torsion_atom_site_label_1
_geom_torsion_atom_site_label_2
_geom_torsion_atom_site_label_3
_geom_torsion_atom_site_label_4
_geom_torsion
_geom_torsion_publ_flag
C1 C2 C3 C4 -11.60(10) yes
C2 C3 C4 C5 2.0(2) yes
C3 C4 C5 C10 -22.80(10) yes
C4 C5 C10 C1 50.80(10) yes
C5 C10 C1 C2 -66.10(10) yes
C10 C1 C2 C3 44.00(10) yes
C5 C6 C7 C8 52.90(10) yes
C6 C7 C8 C9 -53.60(10) yes
C7 C8 C9 C10 56.00(10) yes
C8 C9 C10 C5 -55.30(10) yes
C9 C10 C5 C6 54.60(10) yes
C10 C5 C6 C7 -54.20(10) yes
C8 C9 C11 C12 53.70(10) yes
C9 C11 C12 C13 -54.50(10) yes
C11 C12 C13 C14 56.30(10) yes
C12 C13 C14 C8 -60.70(10) yes
C13 C14 C8 C9 58.60(10) yes
C14 C8 C9 C11 -53.80(10) yes
C13 C14 C15 C16 -29.40(10) yes
C14 C15 C16 C17 1.30(10) yes
C15 C16 C17 C13 26.60(10) yes
C16 C17 C13 C14 -43.60(10) yes
C17 C13 C14 C15 45.60(10) yes
